data_4087483
loop_
_publ_author_name
'Alvarez, M. Angeles'
'Garc\'ia, M. Esther'
'Men\'endez, Sonia'
'Ruiz, Miguel A.'

_publ_section_title
;
 Carbyne--Carbyne Coupling and H-Shifts in Reactions of the Unsaturated
 Methoxy- and Hydroxycarbyne Complexes [Mo2Cp2(\m-COR)(\m-CPh)(\m-PCy2)]+
 with CO and Isocyanides
;
_journal_issue 9
_journal_name_full Organometallics
_journal_page_first 1681
_journal_paper_doi 10.1021/acs.organomet.5b00166
_journal_volume 34
_journal_year 2015
_chemical_compound_source 'synthesis as described'
_chemical_formula_moiety 'C31 H40 Mo2 O P, B F4'
_chemical_formula_sum 'C31 H40 B F4 Mo2 O P'
_chemical_formula_weight 738.29
_space_group_IT_number 14
_space_group_name_Hall '-P 2ybc'
_space_group_name_H-M_alt 'P 1 21/c 1'
_symmetry_cell_setting monoclinic
_symmetry_Int_Tables_number 14
_symmetry_space_group_name_Hall '-P 2ybc'
_symmetry_space_group_name_H-M 'P 1 21/c 1'
_atom_sites_solution_hydrogens geom
_atom_sites_solution_primary direct
_atom_sites_solution_secondary difmap
_audit_conform_dict_location ftp://ftp.iucr.org/pub/cif_core.dic
_audit_conform_dict_name cif_core.dic
_audit_conform_dict_version 2.3
_audit_creation_method 'WinGX routine CIF_UPDATE'
_cell_angle_alpha 90
_cell_angle_beta 96.3150(10)
_cell_angle_gamma 90
_cell_formula_units_Z 4
_cell_length_a 9.21140(10)
_cell_length_b 17.9254(2)
_cell_length_c 18.2075(2)
_cell_measurement_reflns_used 9080
_cell_measurement_temperature 100(2)
_cell_measurement_theta_max 73.7189
_cell_measurement_theta_min 3.4647
_cell_measurement_wavelength 1.54184
_cell_volume 2988.14(6)
_computing_cell_refinement
;
CrysAlis RED, Oxford Diffraction Ltd.,
Version 1.171.31.7 (release 18-10-2006 CrysAlis171 .NET)
(compiled Oct 18 2006,16:28:17)
;
_computing_data_collection
;
CrysAlis CCD, Oxford Diffraction Ltd.,
Version 1.171.31.7 (release 18-10-2006 CrysAlis171 .NET)
(compiled Oct 18 2006,16:28:17)
;
_computing_data_reduction
;
CrysAlis RED, Oxford Diffraction Ltd.,
Version 1.171.31.7 (release 18-10-2006 CrysAlis171 .NET)
(compiled Oct 18 2006,16:28:17)
;
_computing_molecular_graphics 'Ortep-3 for Windows (Farrugia, 1997)'
_computing_publication_material 'WinGX publication routines (Farrugia, 1999)'
_computing_structure_refinement 'SHELXL-97 (Sheldrick, 1997)'
_computing_structure_solution 'SHELXS-97 (Sheldrick, 1997)'
_diffrn_ambient_temperature 100(2)
_diffrn_measured_fraction_theta_full 0.966
_diffrn_measured_fraction_theta_max 0.912
_diffrn_measurement_device_type 'ONYX CCD'
_diffrn_measurement_method CCD
_diffrn_radiation_monochromator graphite
_diffrn_radiation_probe x-ray
_diffrn_radiation_source 'Nova (Cu) X-ray Source'
_diffrn_radiation_type CuK\a
_diffrn_radiation_wavelength 1.54184
_diffrn_reflns_av_R_equivalents 0.0341
_diffrn_reflns_av_unetI/netI 0.0382
_diffrn_reflns_limit_h_max 11
_diffrn_reflns_limit_h_min -11
_diffrn_reflns_limit_k_max 21
_diffrn_reflns_limit_k_min -20
_diffrn_reflns_limit_l_max 22
_diffrn_reflns_limit_l_min -22
_diffrn_reflns_number 16478
_diffrn_reflns_theta_full 70
_diffrn_reflns_theta_max 73.98
_diffrn_reflns_theta_min 3.47
_exptl_absorpt_coefficient_mu 7.795
_exptl_absorpt_correction_T_max 0.73
_exptl_absorpt_correction_T_min 0.4338
_exptl_absorpt_correction_type multi-scan
_exptl_absorpt_process_details
;
CrysAlis RED, Oxford Diffraction Ltd.,
Version 1.171.32.5 (release 08-05-2007 CrysAlis171 .NET)
(compiled May  8 2007,13:10:02)
Empirical absorption correction using spherical harmonics,
 implemented in SCALE3 ABSPACK scaling algorithm.
;
_exptl_crystal_colour orange
_exptl_crystal_density_diffrn 1.641
_exptl_crystal_density_method 'not measured'
_exptl_crystal_description neddle
_exptl_crystal_F_000 1496
_exptl_crystal_size_max 0.11
_exptl_crystal_size_mid 0.04
_exptl_crystal_size_min 0.04
_refine_diff_density_max 0.818
_refine_diff_density_min -0.649
_refine_diff_density_rms 0.086
_refine_ls_extinction_method none
_refine_ls_goodness_of_fit_ref 0.954
_refine_ls_hydrogen_treatment constr
_refine_ls_matrix_type full
_refine_ls_number_parameters 362
_refine_ls_number_reflns 5534
_refine_ls_number_restraints 0
_refine_ls_restrained_S_all 0.954
_refine_ls_R_factor_all 0.0377
_refine_ls_R_factor_gt 0.0259
_refine_ls_shift/su_max 0.002
_refine_ls_shift/su_mean 0
_refine_ls_structure_factor_coef Fsqd
_refine_ls_weighting_details 'calc w=1/[\s^2^(Fo^2^)+(0.0381P)^2^+0.0000P] where P=(Fo^2^+2Fc^2^)/3'
_refine_ls_weighting_scheme calc
_refine_ls_wR_factor_gt 0.058
_refine_ls_wR_factor_ref 0.0623
_reflns_number_gt 4357
_reflns_number_total 5534
_reflns_threshold_expression >2sigma(I)
_cod_data_source_file om5b00166_si_002.cif
_cod_data_source_block compound2p
_cod_original_cell_volume 2988.15(6)
_cod_database_code 4087483

loop_
_symmetry_equiv_pos_as_xyz
'x, y, z'
'-x, y+1/2, -z+1/2'
'-x, -y, -z'
'x, -y-1/2, z-1/2'

loop_
_atom_site_label
_atom_site_type_symbol
_atom_site_fract_x
_atom_site_fract_y
_atom_site_fract_z
_atom_site_U_iso_or_equiv
_atom_site_adp_type
_atom_site_occupancy
_atom_site_symmetry_multiplicity
_atom_site_calc_flag
_atom_site_refinement_flags
Mo1 Mo 0.11615(3) 0.862267(13) 0.869141(12) 0.01484(7) Uani 1 1 d .
Mo2 Mo 0.11191(3) 0.760970(13) 0.776910(12) 0.01522(7) Uani 1 1 d .
P1 P 0.33101(8) 0.78796(4) 0.85876(4) 0.01652(15) Uani 1 1 d .
O1 O -0.0969(2) 0.72570(12) 0.89411(11) 0.0228(5) Uani 1 1 d .
C1 C -0.0015(3) 0.76713(17) 0.86408(15) 0.0172(6) Uani 1 1 d .
C2 C -0.1409(4) 0.74991(19) 0.96453(16) 0.0270(7) Uani 1 1 d .
H2A H -0.0583 0.7708 0.9943 0.041 Uiso 1 1 calc R
H2B H -0.1774 0.708 0.9897 0.041 Uiso 1 1 calc R
H2C H -0.2162 0.787 0.9562 0.041 Uiso 1 1 calc R
C3 C 0.0190(4) 0.97915(17) 0.89344(16) 0.0217(6) Uani 1 1 d .
H3 H -0.0448 1.0024 0.8574 0.026 Uiso 1 1 calc R
C4 C -0.0205(4) 0.92881(17) 0.94807(16) 0.0209(6) Uani 1 1 d .
H4 H -0.1146 0.9132 0.9543 0.025 Uiso 1 1 calc R
C5 C 0.1085(4) 0.90697(17) 0.99093(16) 0.0230(7) Uani 1 1 d .
H5 H 0.1142 0.8745 1.0309 0.028 Uiso 1 1 calc R
C6 C 0.2271(4) 0.94208(17) 0.96364(16) 0.0237(7) Uani 1 1 d .
H6 H 0.3249 0.9365 0.9817 0.028 Uiso 1 1 calc R
C7 C 0.1714(4) 0.98772(17) 0.90341(16) 0.0225(7) Uani 1 1 d .
H7 H 0.2262 1.018 0.8754 0.027 Uiso 1 1 calc R
C8 C 0.0962(4) 0.63258(17) 0.74658(17) 0.0239(7) Uani 1 1 d .
H8 H 0.1084 0.5963 0.7833 0.029 Uiso 1 1 calc R
C9 C 0.2084(4) 0.66288(17) 0.70898(17) 0.0246(7) Uani 1 1 d .
H9 H 0.307 0.6504 0.7165 0.03 Uiso 1 1 calc R
C10 C 0.1439(4) 0.71551(18) 0.65788(16) 0.0241(7) Uani 1 1 d .
H10 H 0.1928 0.7439 0.6256 0.029 Uiso 1 1 calc R
C11 C -0.0074(4) 0.71781(19) 0.66406(16) 0.0259(7) Uani 1 1 d .
H11 H -0.0757 0.7479 0.6367 0.031 Uiso 1 1 calc R
C12 C -0.0369(4) 0.66599(18) 0.71959(17) 0.0254(7) Uani 1 1 d .
H12 H -0.1277 0.656 0.7352 0.03 Uiso 1 1 calc R
C13 C 0.0932(3) 0.87090(17) 0.75876(15) 0.0182(6) Uani 1 1 d .
C14 C 0.0754(3) 0.92724(17) 0.70181(16) 0.0193(6) Uani 1 1 d .
C15 C 0.1729(4) 0.98764(17) 0.70192(17) 0.0228(7) Uani 1 1 d .
H15 H 0.251 0.9912 0.7387 0.027 Uiso 1 1 calc R
C16 C 0.1533(4) 1.04170(18) 0.64779(18) 0.0287(7) Uani 1 1 d .
H16 H 0.2199 1.0807 0.6479 0.034 Uiso 1 1 calc R
C17 C 0.0367(4) 1.03869(19) 0.59369(18) 0.0306(8) Uani 1 1 d .
H17 H 0.0232 1.0761 0.5582 0.037 Uiso 1 1 calc R
C18 C -0.0603(4) 0.9797(2) 0.59236(17) 0.0295(8) Uani 1 1 d .
H18 H -0.1388 0.9773 0.5557 0.035 Uiso 1 1 calc R
C19 C -0.0410(4) 0.92417(18) 0.64524(16) 0.0239(7) Uani 1 1 d .
H19 H -0.106 0.8843 0.6433 0.029 Uiso 1 1 calc R
C20 C 0.4933(3) 0.83083(17) 0.82442(16) 0.0199(6) Uani 1 1 d .
H20 H 0.5788 0.8018 0.8445 0.024 Uiso 1 1 calc R
C21 C 0.4863(4) 0.8278(2) 0.74001(17) 0.0283(7) Uani 1 1 d .
H21A H 0.3975 0.8518 0.7184 0.034 Uiso 1 1 calc R
H21B H 0.4835 0.7761 0.724 0.034 Uiso 1 1 calc R
C22 C 0.6189(4) 0.8666(2) 0.71266(18) 0.0286(7) Uani 1 1 d .
H22A H 0.7071 0.8396 0.7304 0.034 Uiso 1 1 calc R
H22B H 0.6092 0.8659 0.6591 0.034 Uiso 1 1 calc R
C23 C 0.6317(4) 0.9465(2) 0.73944(19) 0.0314(8) Uani 1 1 d .
H23A H 0.5457 0.9743 0.7199 0.038 Uiso 1 1 calc R
H23B H 0.7165 0.9697 0.7219 0.038 Uiso 1 1 calc R
C24 C 0.6463(4) 0.9483(2) 0.8232(2) 0.0328(8) Uani 1 1 d .
H24A H 0.6528 0.9997 0.84 0.039 Uiso 1 1 calc R
H24B H 0.7355 0.923 0.8426 0.039 Uiso 1 1 calc R
C25 C 0.5146(4) 0.91026(18) 0.85318(17) 0.0257(7) Uani 1 1 d .
H25A H 0.5298 0.9094 0.9067 0.031 Uiso 1 1 calc R
H25B H 0.427 0.939 0.8385 0.031 Uiso 1 1 calc R
C26 C 0.3997(3) 0.72600(16) 0.93511(16) 0.0184(6) Uani 1 1 d .
H26 H 0.4619 0.7561 0.9709 0.022 Uiso 1 1 calc R
C27 C 0.2739(3) 0.69524(17) 0.97510(16) 0.0210(6) Uani 1 1 d .
H27A H 0.2182 0.7365 0.9922 0.025 Uiso 1 1 calc R
H27B H 0.209 0.666 0.9408 0.025 Uiso 1 1 calc R
C28 C 0.3309(4) 0.64678(17) 1.04072(17) 0.0236(7) Uani 1 1 d .
H28A H 0.3861 0.6774 1.0778 0.028 Uiso 1 1 calc R
H28B H 0.2491 0.6253 1.0626 0.028 Uiso 1 1 calc R
C29 C 0.4281(4) 0.58443(18) 1.01729(18) 0.0252(7) Uani 1 1 d .
H29A H 0.3701 0.5505 0.9846 0.03 Uiso 1 1 calc R
H29B H 0.4679 0.5566 1.0606 0.03 Uiso 1 1 calc R
C30 C 0.5532(4) 0.61537(17) 0.97781(18) 0.0251(7) Uani 1 1 d .
H30A H 0.6113 0.5745 0.962 0.03 Uiso 1 1 calc R
H30B H 0.6159 0.6462 1.0117 0.03 Uiso 1 1 calc R
C31 C 0.4938(4) 0.66174(17) 0.91066(17) 0.0225(6) Uani 1 1 d .
H31A H 0.4354 0.6304 0.8754 0.027 Uiso 1 1 calc R
H31B H 0.5743 0.6817 0.8866 0.027 Uiso 1 1 calc R
B1 B 0.5778(4) 0.6561(2) 0.5996(2) 0.0283(8) Uani 1 1 d .
F1 F 0.6161(2) 0.61852(12) 0.66527(11) 0.0412(5) Uani 1 1 d .
F2 F 0.4295(2) 0.67215(13) 0.59057(12) 0.0429(5) Uani 1 1 d .
F3 F 0.6137(3) 0.61514(16) 0.54010(13) 0.0682(9) Uani 1 1 d .
F4 F 0.6534(3) 0.72351(14) 0.59996(15) 0.0565(7) Uani 1 1 d .

loop_
_atom_site_aniso_label
_atom_site_aniso_U_11
_atom_site_aniso_U_22
_atom_site_aniso_U_33
_atom_site_aniso_U_23
_atom_site_aniso_U_13
_atom_site_aniso_U_12
Mo1 0.01813(12) 0.01295(12) 0.01314(11) -0.00129(9) 0.00034(8) -0.00048(9)
Mo2 0.01848(12) 0.01388(12) 0.01308(11) -0.00182(9) 0.00081(8) -0.00143(9)
P1 0.0175(4) 0.0153(4) 0.0166(3) 0.0002(3) 0.0011(3) -0.0003(3)
O1 0.0302(12) 0.0204(11) 0.0190(10) -0.0039(9) 0.0074(9) -0.0057(9)
C1 0.0170(15) 0.0184(15) 0.0152(13) 0.0014(12) -0.0024(11) 0.0021(11)
C2 0.0318(19) 0.0307(18) 0.0198(15) -0.0055(14) 0.0082(13) -0.0086(14)
C3 0.0302(17) 0.0147(15) 0.0197(14) -0.0062(12) 0.0007(13) 0.0011(13)
C4 0.0272(17) 0.0163(15) 0.0197(14) -0.0062(12) 0.0047(12) -0.0006(13)
C5 0.0377(19) 0.0201(16) 0.0106(13) -0.0047(12) 0.0007(12) 0.0039(13)
C6 0.0296(17) 0.0202(16) 0.0200(15) -0.0117(13) -0.0041(13) -0.0002(13)
C7 0.0296(17) 0.0163(15) 0.0213(15) -0.0073(13) 0.0023(13) -0.0048(13)
C8 0.0371(19) 0.0154(16) 0.0192(14) -0.0061(13) 0.0026(13) -0.0030(13)
C9 0.0278(17) 0.0201(16) 0.0261(15) -0.0114(13) 0.0037(13) -0.0016(13)
C10 0.0378(19) 0.0219(16) 0.0133(13) -0.0088(13) 0.0069(13) -0.0075(14)
C11 0.0324(19) 0.0292(18) 0.0149(14) -0.0082(13) -0.0035(13) -0.0029(14)
C12 0.0302(18) 0.0219(17) 0.0236(15) -0.0101(13) 0.0012(13) -0.0098(13)
C13 0.0132(14) 0.0227(16) 0.0179(13) -0.0027(12) -0.0018(11) 0.0016(11)
C14 0.0221(16) 0.0163(15) 0.0201(14) -0.0011(12) 0.0050(12) 0.0039(12)
C15 0.0283(17) 0.0193(16) 0.0216(14) 0.0005(13) 0.0057(13) 0.0046(13)
C16 0.038(2) 0.0204(17) 0.0296(17) 0.0029(14) 0.0122(15) 0.0027(14)
C17 0.046(2) 0.0239(18) 0.0234(16) 0.0058(14) 0.0105(15) 0.0154(15)
C18 0.0327(19) 0.035(2) 0.0196(15) 0.0015(14) -0.0014(14) 0.0133(15)
C19 0.0241(17) 0.0257(17) 0.0218(15) -0.0009(13) 0.0023(13) 0.0036(13)
C20 0.0166(15) 0.0203(16) 0.0220(14) 0.0019(13) -0.0016(12) -0.0009(12)
C21 0.0294(18) 0.0329(19) 0.0229(16) -0.0045(14) 0.0046(14) -0.0072(15)
C22 0.0223(17) 0.040(2) 0.0243(15) 0.0032(15) 0.0067(13) -0.0059(14)
C23 0.0237(17) 0.034(2) 0.0381(19) 0.0101(16) 0.0105(15) -0.0044(14)
C24 0.0303(19) 0.029(2) 0.0401(19) -0.0027(16) 0.0092(16) -0.0096(15)
C25 0.0259(17) 0.0261(18) 0.0248(16) -0.0010(14) 0.0014(13) -0.0034(13)
C26 0.0210(15) 0.0151(15) 0.0187(14) 0.0024(12) 0.0010(12) 0.0020(12)
C27 0.0233(16) 0.0197(16) 0.0200(14) 0.0025(12) 0.0025(12) 0.0007(12)
C28 0.0279(17) 0.0216(17) 0.0215(15) 0.0039(13) 0.0039(13) 0.0030(13)
C29 0.0301(18) 0.0188(17) 0.0262(16) 0.0056(13) 0.0004(13) 0.0013(13)
C30 0.0271(17) 0.0153(15) 0.0326(17) 0.0015(14) 0.0024(14) 0.0031(13)
C31 0.0252(16) 0.0161(15) 0.0267(15) 0.0011(13) 0.0047(13) 0.0010(12)
B1 0.032(2) 0.027(2) 0.0249(18) -0.0009(16) -0.0002(16) 0.0089(16)
F1 0.0461(13) 0.0436(13) 0.0319(10) 0.0089(10) -0.0044(9) 0.0093(10)
F2 0.0284(11) 0.0533(14) 0.0468(12) 0.0174(11) 0.0031(9) 0.0060(10)
F3 0.092(2) 0.0737(18) 0.0364(12) -0.0132(13) -0.0046(13) 0.0528(17)
F4 0.0430(14) 0.0517(15) 0.0712(16) 0.0162(13) -0.0100(12) -0.0081(11)

loop_
_atom_type_symbol
_atom_type_description
_atom_type_scat_dispersion_real
_atom_type_scat_dispersion_imag
_atom_type_scat_source
C C 0.0181 0.0091 'International Tables Vol C Tables 4.2.6.8 and 6.1.1.4'
H H 0 0 'International Tables Vol C Tables 4.2.6.8 and 6.1.1.4'
B B 0.009 0.0039 'International Tables Vol C Tables 4.2.6.8 and 6.1.1.4'
F F 0.0727 0.0534 'International Tables Vol C Tables 4.2.6.8 and 6.1.1.4'
Mo Mo -0.0483 2.7339 'International Tables Vol C Tables 4.2.6.8 and 6.1.1.4'
O O 0.0492 0.0322 'International Tables Vol C Tables 4.2.6.8 and 6.1.1.4'
P P 0.2955 0.4335 'International Tables Vol C Tables 4.2.6.8 and 6.1.1.4'

loop_
_geom_angle_atom_site_label_1
_geom_angle_atom_site_label_2
_geom_angle_atom_site_label_3
_geom_angle
C13 Mo1 C1 91.30(12)
C13 Mo1 C4 124.92(11)
C1 Mo1 C4 97.86(11)
C13 Mo1 C3 96.90(11)
C1 Mo1 C3 123.45(12)
C4 Mo1 C3 35.33(11)
C13 Mo1 C5 154.58(12)
C1 Mo1 C5 104.95(11)
C4 Mo1 C5 34.71(11)
C3 Mo1 C5 57.86(10)
C13 Mo1 C7 100.74(12)
C1 Mo1 C7 155.71(11)
C4 Mo1 C7 57.98(11)
C3 Mo1 C7 34.65(11)
C5 Mo1 C7 57.35(11)
C13 Mo1 C6 131.93(12)
C1 Mo1 C6 136.64(11)
C4 Mo1 C6 57.76(11)
C3 Mo1 C6 57.84(11)
C5 Mo1 C6 34.27(11)
C7 Mo1 C6 34.71(11)
C13 Mo1 P1 87.76(8)
C1 Mo1 P1 88.32(9)
C4 Mo1 P1 146.31(8)
C3 Mo1 P1 147.59(8)
C5 Mo1 P1 111.72(8)
C7 Mo1 P1 112.95(8)
C6 Mo1 P1 95.62(8)
C13 Mo1 Mo2 51.90(9)
C1 Mo1 Mo2 51.63(8)
C4 Mo1 Mo2 145.40(8)
C3 Mo1 Mo2 143.99(8)
C5 Mo1 Mo2 152.37(8)
C7 Mo1 Mo2 149.51(7)
C6 Mo1 Mo2 155.03(8)
P1 Mo1 Mo2 59.486(19)
C1 Mo2 C13 91.93(12)
C1 Mo2 C11 118.52(12)
C13 Mo2 C11 98.98(12)
C1 Mo2 C12 93.57(12)
C13 Mo2 C12 127.06(12)
C11 Mo2 C12 35.13(11)
C1 Mo2 C10 151.25(12)
C13 Mo2 C10 101.83(11)
C11 Mo2 C10 34.83(12)
C12 Mo2 C10 58.00(11)
C1 Mo2 C8 102.44(12)
C13 Mo2 C8 156.38(11)
C11 Mo2 C8 57.71(11)
C12 Mo2 C8 34.58(12)
C10 Mo2 C8 57.43(11)
C1 Mo2 C9 135.45(12)
C13 Mo2 C9 132.24(11)
C11 Mo2 C9 57.86(12)
C12 Mo2 C9 57.86(11)
C10 Mo2 C9 34.59(11)
C8 Mo2 C9 34.57(11)
C1 Mo2 P1 88.46(9)
C13 Mo2 P1 87.46(8)
C11 Mo2 P1 151.76(9)
C12 Mo2 P1 145.25(9)
C10 Mo2 P1 116.96(9)
C8 Mo2 P1 111.29(8)
C9 Mo2 P1 97.69(8)
C1 Mo2 Mo1 52.38(9)
C13 Mo2 Mo1 51.94(8)
C11 Mo2 Mo1 143.75(9)
C12 Mo2 Mo1 142.84(8)
C10 Mo2 Mo1 151.91(8)
C8 Mo2 Mo1 150.34(8)
C9 Mo2 Mo1 156.66(8)
P1 Mo2 Mo1 59.017(19)
C26 P1 C20 106.43(14)
C26 P1 Mo1 119.50(10)
C20 P1 Mo1 119.87(10)
C26 P1 Mo2 122.65(10)
C20 P1 Mo2 121.65(10)
Mo1 P1 Mo2 61.50(2)
C1 O1 C2 117.5(2)
O1 C1 Mo2 137.0(2)
O1 C1 Mo1 147.0(2)
Mo2 C1 Mo1 75.98(10)
O1 C2 H2A 109.5
O1 C2 H2B 109.5
H2A C2 H2B 109.5
O1 C2 H2C 109.5
H2A C2 H2C 109.5
H2B C2 H2C 109.5
C7 C3 C4 108.0(3)
C7 C3 Mo1 74.02(18)
C4 C3 Mo1 72.31(17)
C7 C3 H3 126
C4 C3 H3 126
Mo1 C3 H3 119.5
C5 C4 C3 107.5(3)
C5 C4 Mo1 73.72(17)
C3 C4 Mo1 72.36(17)
C5 C4 H4 126.3
C3 C4 H4 126.3
Mo1 C4 H4 119.6
C6 C5 C4 108.9(3)
C6 C5 Mo1 73.41(16)
C4 C5 Mo1 71.58(16)
C6 C5 H5 125.6
C4 C5 H5 125.6
Mo1 C5 H5 121.1
C5 C6 C7 107.7(3)
C5 C6 Mo1 72.31(17)
C7 C6 Mo1 72.40(17)
C5 C6 H6 126.2
C7 C6 H6 126.2
Mo1 C6 H6 120.9
C3 C7 C6 108.0(3)
C3 C7 Mo1 71.33(17)
C6 C7 Mo1 72.89(17)
C3 C7 H7 126
C6 C7 H7 126
Mo1 C7 H7 121.5
C12 C8 C9 108.9(3)
C12 C8 Mo2 72.28(18)
C9 C8 Mo2 73.12(17)
C12 C8 H8 125.5
C9 C8 H8 125.5
Mo2 C8 H8 120.8
C10 C9 C8 107.5(3)
C10 C9 Mo2 72.17(17)
C8 C9 Mo2 72.32(17)
C10 C9 H9 126.3
C8 C9 H9 126.3
Mo2 C9 H9 121
C9 C10 C11 108.4(3)
C9 C10 Mo2 73.24(17)
C11 C10 Mo2 72.12(16)
C9 C10 H10 125.8
C11 C10 H10 125.8
Mo2 C10 H10 120.6
C10 C11 C12 107.8(3)
C10 C11 Mo2 73.05(17)
C12 C11 Mo2 72.60(17)
C10 C11 H11 126.1
C12 C11 H11 126.1
Mo2 C11 H11 120.1
C8 C12 C11 107.5(3)
C8 C12 Mo2 73.14(18)
C11 C12 Mo2 72.27(18)
C8 C12 H12 126.3
C11 C12 H12 126.3
Mo2 C12 H12 120.2
C14 C13 Mo2 143.9(2)
C14 C13 Mo1 140.0(2)
Mo2 C13 Mo1 76.16(11)
C19 C14 C15 117.8(3)
C19 C14 C13 121.1(3)
C15 C14 C13 121.0(3)
C16 C15 C14 120.4(3)
C16 C15 H15 119.8
C14 C15 H15 119.8
C17 C16 C15 120.9(3)
C17 C16 H16 119.5
C15 C16 H16 119.5
C16 C17 C18 119.6(3)
C16 C17 H17 120.2
C18 C17 H17 120.2
C19 C18 C17 120.4(3)
C19 C18 H18 119.8
C17 C18 H18 119.8
C18 C19 C14 120.8(3)
C18 C19 H19 119.6
C14 C19 H19 119.6
C25 C20 C21 111.6(3)
C25 C20 P1 110.5(2)
C21 C20 P1 112.2(2)
C25 C20 H20 107.4
C21 C20 H20 107.4
P1 C20 H20 107.4
C20 C21 C22 111.2(3)
C20 C21 H21A 109.4
C22 C21 H21A 109.4
C20 C21 H21B 109.4
C22 C21 H21B 109.4
H21A C21 H21B 108
C23 C22 C21 111.2(3)
C23 C22 H22A 109.4
C21 C22 H22A 109.4
C23 C22 H22B 109.4
C21 C22 H22B 109.4
H22A C22 H22B 108
C22 C23 C24 109.8(3)
C22 C23 H23A 109.7
C24 C23 H23A 109.7
C22 C23 H23B 109.7
C24 C23 H23B 109.7
H23A C23 H23B 108.2
C23 C24 C25 111.1(3)
C23 C24 H24A 109.4
C25 C24 H24A 109.4
C23 C24 H24B 109.4
C25 C24 H24B 109.4
H24A C24 H24B 108
C20 C25 C24 111.6(3)
C20 C25 H25A 109.3
C24 C25 H25A 109.3
C20 C25 H25B 109.3
C24 C25 H25B 109.3
H25A C25 H25B 108
C31 C26 C27 110.3(2)
C31 C26 P1 113.1(2)
C27 C26 P1 111.1(2)
C31 C26 H26 107.3
C27 C26 H26 107.3
P1 C26 H26 107.3
C28 C27 C26 111.3(3)
C28 C27 H27A 109.4
C26 C27 H27A 109.4
C28 C27 H27B 109.4
C26 C27 H27B 109.4
H27A C27 H27B 108
C29 C28 C27 111.2(3)
C29 C28 H28A 109.4
C27 C28 H28A 109.4
C29 C28 H28B 109.4
C27 C28 H28B 109.4
H28A C28 H28B 108
C28 C29 C30 111.3(3)
C28 C29 H29A 109.4
C30 C29 H29A 109.4
C28 C29 H29B 109.4
C30 C29 H29B 109.4
H29A C29 H29B 108
C29 C30 C31 110.6(3)
C29 C30 H30A 109.5
C31 C30 H30A 109.5
C29 C30 H30B 109.5
C31 C30 H30B 109.5
H30A C30 H30B 108.1
C30 C31 C26 109.8(2)
C30 C31 H31A 109.7
C26 C31 H31A 109.7
C30 C31 H31B 109.7
C26 C31 H31B 109.7
H31A C31 H31B 108.2
F3 B1 F1 111.1(3)
F3 B1 F2 109.6(3)
F1 B1 F2 110.9(3)
F3 B1 F4 107.6(3)
F1 B1 F4 109.8(3)
F2 B1 F4 107.8(3)

loop_
_geom_bond_atom_site_label_1
_geom_bond_atom_site_label_2
_geom_bond_distance
Mo1 C13 2.004(3)
Mo1 C1 2.017(3)
Mo1 C4 2.339(3)
Mo1 C3 2.339(3)
Mo1 C5 2.366(3)
Mo1 C7 2.374(3)
Mo1 C6 2.380(3)
Mo1 P1 2.4103(8)
Mo1 Mo2 2.4707(3)
Mo2 C1 1.997(3)
Mo2 C13 2.002(3)
Mo2 C11 2.352(3)
Mo2 C12 2.356(3)
Mo2 C10 2.364(3)
Mo2 C8 2.367(3)
Mo2 C9 2.378(3)
Mo2 P1 2.4221(8)
P1 C26 1.837(3)
P1 C20 1.850(3)
O1 C1 1.315(4)
O1 C2 1.453(3)
C2 H2A 0.96
C2 H2B 0.96
C2 H2C 0.96
C3 C7 1.404(5)
C3 C4 1.420(4)
C3 H3 0.93
C4 C5 1.404(5)
C4 H4 0.93
C5 C6 1.399(5)
C5 H5 0.93
C6 C7 1.418(5)
C6 H6 0.93
C7 H7 0.93
C8 C12 1.404(5)
C8 C9 1.410(5)
C8 H8 0.93
C9 C10 1.410(5)
C9 H9 0.93
C10 C11 1.412(5)
C10 H10 0.93
C11 C12 1.421(5)
C11 H11 0.93
C12 H12 0.93
C13 C14 1.444(4)
C14 C19 1.404(4)
C14 C15 1.406(4)
C15 C16 1.380(4)
C15 H15 0.93
C16 C17 1.376(5)
C16 H16 0.93
C17 C18 1.383(5)
C17 H17 0.93
C18 C19 1.382(5)
C18 H18 0.93
C19 H19 0.93
C20 C25 1.522(4)
C20 C21 1.532(4)
C20 H20 0.98
C21 C22 1.536(4)
C21 H21A 0.97
C21 H21B 0.97
C22 C23 1.513(5)
C22 H22A 0.97
C22 H22B 0.97
C23 C24 1.517(5)
C23 H23A 0.97
C23 H23B 0.97
C24 C25 1.542(4)
C24 H24A 0.97
C24 H24B 0.97
C25 H25A 0.97
C25 H25B 0.97
C26 C31 1.536(4)
C26 C27 1.538(4)
C26 H26 0.98
C27 C28 1.523(4)
C27 H27A 0.97
C27 H27B 0.97
C28 C29 1.522(4)
C28 H28A 0.97
C28 H28B 0.97
C29 C30 1.528(4)
C29 H29A 0.97
C29 H29B 0.97
C30 C31 1.529(4)
C30 H30A 0.97
C30 H30B 0.97
C31 H31A 0.97
C31 H31B 0.97
B1 F3 1.378(4)
B1 F1 1.384(4)
B1 F2 1.389(5)
B1 F4 1.395(5)
